data_4320780
loop_
_publ_author_name
'Leonor Maria'
'\^Angela Domingos'
'Isabel Santos'

_publ_section_title
;
 Unique Uranium(III) Cations Anchored by Polydentate Sulfur-Based Ligands:
 Synthesis and Structure of [U{H(R)B(timMe)2}2(THF)3][BPh4] (R = H, Ph)
;
_journal_name_full 'Inorganic Chemistry'
_journal_page_first 6863
_journal_page_last 6864
_journal_paper_doi 10.1021/ic0106827
_journal_volume 40
_journal_year 2001
_chemical_formula_structural '[U{H(u-H)B(MeC3H2N2S)2}2(THF)3][BPh4].OC4H8'
_chemical_formula_sum 'C56 H76 B3 N8 O4 S4 U'
_chemical_formula_weight 1323.95
_chemical_name_systematic
;
   ?
;
_space_group_IT_number 2
_symmetry_cell_setting triclinic
_symmetry_space_group_name_Hall '-P 1'
_symmetry_space_group_name_H-M 'P -1'
_atom_sites_solution_hydrogens geom
_atom_sites_solution_primary direct
_atom_sites_solution_secondary difmap
_audit_creation_method SHELXL
_cell_angle_alpha 113.09(3)
_cell_angle_beta 106.39(3)
_cell_angle_gamma 97.91(2)
_cell_formula_units_Z 2
_cell_length_a 12.818(4)
_cell_length_b 16.290(3)
_cell_length_c 18.355(10)
_cell_measurement_reflns_used 25
_cell_measurement_temperature 293(2)
_cell_measurement_theta_max 13.1
_cell_measurement_theta_min 7.7
_cell_volume 3246(2)
_computing_cell_refinement 'CAD4 software(Enraf-Nonius,1989)'
_computing_data_collection 'CAD4 software(Enraf-Nonius,1989)'
_computing_data_reduction process-MOLEN(Fair,1990)
_computing_molecular_graphics ORTEP(Johnson,1976)
_computing_structure_refinement 'SHELXL-93 (Sheldrick, 1993)'
_computing_structure_solution 'SHELXS-86 (Sheldrick, 1990)'
_diffrn_ambient_temperature 293(2)
_diffrn_measurement_device CAD4-Enraf-Nonius
_diffrn_measurement_method \w/2\qscans
_diffrn_radiation_monochromator graphite
_diffrn_radiation_source 'fine-focus sealed tube'
_diffrn_radiation_type MoK\a
_diffrn_radiation_wavelength 0.71073
_diffrn_reflns_av_R_equivalents 0.0789
_diffrn_reflns_av_sigmaI/netI 0.1419
_diffrn_reflns_limit_h_max 14
_diffrn_reflns_limit_h_min -14
_diffrn_reflns_limit_k_max 17
_diffrn_reflns_limit_k_min 0
_diffrn_reflns_limit_l_max 19
_diffrn_reflns_limit_l_min -20
_diffrn_reflns_number 9727
_diffrn_reflns_theta_max 24.50
_diffrn_reflns_theta_min 1.73
_diffrn_standards_decay_% 13.8
_diffrn_standards_interval_time 60
_diffrn_standards_number 3
_exptl_absorpt_coefficient_mu 2.676
_exptl_absorpt_correction_T_max 0.9991
_exptl_absorpt_correction_T_min 0.8086
_exptl_absorpt_correction_type 'empirical via\y-scan North et al(1968)'
_exptl_crystal_colour red-brown
_exptl_crystal_density_diffrn 1.355
_exptl_crystal_density_meas ?
_exptl_crystal_description irregular
_exptl_crystal_F_000 1342
_exptl_crystal_size_max 0.40
_exptl_crystal_size_mid 0.25
_exptl_crystal_size_min 0.20
_refine_diff_density_max 4.221
_refine_diff_density_min -3.609
_refine_diff_density_rms 0.241
_refine_ls_extinction_method none
_refine_ls_goodness_of_fit_all 1.101
_refine_ls_goodness_of_fit_obs 1.175
_refine_ls_hydrogen_treatment riding
_refine_ls_matrix_type full
_refine_ls_number_parameters 662
_refine_ls_number_reflns 7951
_refine_ls_number_restraints 28
_refine_ls_restrained_S_all 1.330
_refine_ls_restrained_S_obs 1.172
_refine_ls_R_factor_all 0.1880
_refine_ls_R_factor_obs 0.1092
_refine_ls_shift/esd_max -0.007
_refine_ls_shift/esd_mean 0.000
_refine_ls_structure_factor_coef Fsqd
_refine_ls_weighting_details 'w=1/[\s^2^(Fo^2^)+(0.1668P)^2^+2.4067P] where P=(Fo^2^+2Fc^2^)/3'
_refine_ls_weighting_scheme calc
_refine_ls_wR_factor_all 0.3690
_refine_ls_wR_factor_obs 0.2489
_reflns_number_observed 5431
_reflns_number_total 9297
_reflns_observed_criterion >2sigma(I)
_cod_data_source_file ic0106827_2.cif
_cod_data_source_block uh2btim
_cod_depositor_comments
;
The following automatic conversions were performed:

'_exptl_crystal_density_meas' value 'not measured' was changed to '?'
- the value is perceived as not measured.

Automatic conversion script
Id: cif_fix_values 3008 2015-01-20 13:52:24Z robertas 

The following automatic conversions were performed:

'_refine_ls_weighting_scheme' value 'calc
w=1/[\s^2^(Fo^2^)+(0.1668P)^2^+2.4067P] where P=(Fo^2^+2Fc^2^)/3' was
changed to 'calc'. New tag '_refine_ls_weighting_details' was
created. The value of the new tag was set to
'w=1/[\s^2^(Fo^2^)+(0.1668P)^2^+2.4067P] where P=(Fo^2^+2Fc^2^)/3'.

Automatic conversion script
Id: cif_fix_values 3143 2015-03-26 13:38:13Z robertas 
;
_cod_original_cell_volume 3245.7(21)
_cod_database_code 4320780

loop_
_symmetry_equiv_pos_as_xyz
'x, y, z'
'-x, -y, -z'

loop_
_atom_site_aniso_label
_atom_site_aniso_U_11
_atom_site_aniso_U_22
_atom_site_aniso_U_33
_atom_site_aniso_U_23
_atom_site_aniso_U_13
_atom_site_aniso_U_12
U1 0.0564(5) 0.0424(5) 0.0329(4) 0.0184(3) 0.0114(3) 0.0339(4)
S1 0.062(4) 0.055(4) 0.042(3) 0.029(3) 0.006(3) 0.020(3)
S2 0.062(4) 0.058(4) 0.057(4) 0.015(3) 0.011(3) 0.037(3)
S3 0.081(4) 0.041(3) 0.046(3) 0.017(3) 0.027(3) 0.026(3)
S4 0.073(4) 0.081(4) 0.057(4) 0.044(3) 0.021(3) 0.055(4)
O1 0.063(10) 0.082(12) 0.057(10) 0.038(9) 0.025(8) 0.050(9)
O2 0.046(9) 0.048(9) 0.068(10) 0.019(8) 0.015(8) 0.016(8)
O3 0.071(11) 0.088(13) 0.035(9) 0.024(9) 0.003(8) 0.025(10)
N11 0.042(11) 0.043(10) 0.049(11) 0.025(9) 0.007(9) 0.022(9)
N12 0.059(13) 0.057(12) 0.032(10) 0.012(9) 0.005(10) 0.013(11)
N21 0.054(12) 0.062(13) 0.059(12) 0.034(11) 0.012(10) 0.039(11)
N22 0.059(13) 0.069(14) 0.085(16) 0.024(12) 0.022(12) 0.050(12)
N31 0.062(13) 0.054(12) 0.035(10) 0.021(9) 0.017(9) 0.043(11)
N32 0.082(15) 0.047(12) 0.031(10) 0.009(9) 0.000(11) 0.001(11)
N41 0.065(13) 0.044(11) 0.039(11) -0.001(9) 0.014(9) 0.021(10)
N42 0.073(14) 0.067(13) 0.090(15) 0.046(12) 0.035(12) 0.064(12)
C11 0.065(16) 0.049(13) 0.033(12) 0.016(10) 0.007(11) 0.045(12)
C12 0.044(14) 0.086(19) 0.056(16) 0.032(15) 0.000(13) 0.015(14)
C13 0.058(17) 0.074(18) 0.040(13) 0.015(13) 0.006(13) 0.019(14)
C14 0.093(23) 0.130(29) 0.049(17) 0.015(18) -0.009(16) 0.027(21)
C21 0.038(13) 0.076(17) 0.071(17) 0.052(15) 0.031(13) 0.030(13)
C22 0.076(19) 0.128(26) 0.085(20) 0.058(20) 0.042(16) 0.076(19)
C23 0.109(27) 0.148(31) 0.113(26) 0.080(25) 0.070(23) 0.102(25)
C24 0.115(23) 0.046(15) 0.106(22) 0.045(16) 0.049(19) 0.051(16)
C31 0.070(16) 0.033(12) 0.020(10) 0.000(9) 0.008(10) 0.032(12)
C32 0.164(34) 0.146(32) 0.061(20) 0.067(23) 0.065(24) 0.103(29)
C33 0.092(21) 0.085(20) 0.034(14) 0.015(14) 0.025(14) 0.044(17)
C34 0.146(31) 0.090(23) 0.051(17) 0.025(16) -0.002(18) 0.038(23)
C41 0.063(16) 0.047(14) 0.067(16) 0.020(12) 0.024(13) 0.046(13)
C42 0.073(19) 0.136(28) 0.087(21) 0.035(21) 0.043(17) 0.077(21)
C43 0.074(19) 0.091(22) 0.095(22) 0.002(18) 0.021(17) 0.068(18)
C44 0.073(19) 0.119(25) 0.137(27) 0.085(23) 0.024(18) 0.076(19)
C111 0.114(27) 0.135(31) 0.157(34) 0.100(29) 0.056(25) 0.078(25)
C112 0.203(45) 0.130(33) 0.180(41) 0.123(33) 0.119(37) 0.070(34)
C113 0.164(37) 0.099(27) 0.196(43) 0.102(30) 0.120(35) 0.072(27)
C114 0.148(32) 0.069(20) 0.113(27) 0.044(20) 0.048(24) 0.047(21)
C221 0.072(22) 0.096(25) 0.101(25) 0.004(20) 0.029(18) 0.000(19)
C222 0.080(22) 0.097(26) 0.104(26) 0.034(22) -0.008(19) 0.007(21)
C223 0.113(30) 0.098(27) 0.159(37) 0.083(28) 0.010(27) 0.013(25)
C224 0.136(29) 0.075(20) 0.062(17) 0.038(16) 0.011(18) 0.056(21)
C331 0.150(17) 0.144(17) 0.135(17) 0.070(11) 0.046(11) 0.032(10)
C332 0.208(25) 0.206(25) 0.199(25) 0.092(14) 0.071(13) 0.056(12)
C333 0.187(21) 0.181(21) 0.161(21) 0.085(13) 0.064(12) 0.044(11)
C334 0.167(19) 0.162(19) 0.153(19) 0.070(12) 0.060(11) 0.040(11)
B1 0.047(16) 0.098(24) 0.046(16) 0.034(16) 0.000(13) 0.037(16)
B2 0.061(18) 0.069(20) 0.089(23) 0.056(19) 0.033(17) 0.040(16)
C300 0.058(15) 0.064(15) 0.034(12) 0.019(11) 0.014(11) 0.038(13)
C301 0.068(17) 0.049(15) 0.045(13) 0.022(12) 0.008(12) 0.030(13)
C302 0.080(19) 0.097(23) 0.029(12) 0.022(14) 0.024(12) 0.033(18)
C303 0.115(27) 0.055(18) 0.070(19) 0.031(15) 0.016(18) 0.008(19)
C304 0.100(27) 0.123(32) 0.245(51) 0.121(35) 0.078(31) 0.085(25)
C305 0.101(25) 0.086(23) 0.256(48) 0.117(29) 0.098(29) 0.071(20)
C306 0.067(15) 0.040(13) 0.041(13) 0.017(11) 0.029(12) 0.026(11)
C307 0.121(25) 0.095(22) 0.066(18) 0.034(16) 0.034(18) 0.066(20)
C308 0.120(30) 0.179(41) 0.127(33) 0.072(32) -0.015(25) 0.096(30)
C309 0.161(33) 0.116(27) 0.099(26) 0.043(23) 0.071(25) 0.116(26)
C310 0.197(37) 0.150(32) 0.061(19) 0.061(21) 0.064(22) 0.132(30)
C311 0.104(22) 0.098(22) 0.078(19) 0.059(18) 0.052(17) 0.067(19)
C312 0.062(15) 0.052(14) 0.027(11) 0.012(11) 0.006(10) 0.027(12)
C313 0.123(31) 0.188(41) 0.088(25) 0.012(25) 0.058(23) -0.085(30)
C314 0.220(52) 0.209(50) 0.134(38) 0.025(37) 0.127(39) -0.085(44)
C315 0.167(36) 0.119(29) 0.021(14) 0.033(17) 0.013(18) 0.048(27)
C316 0.204(47) 0.095(27) 0.118(32) -0.032(23) 0.112(34) -0.082(30)
C317 0.198(43) 0.146(34) 0.119(30) -0.074(27) 0.129(33) -0.114(33)
C318 0.072(16) 0.037(12) 0.026(10) 0.012(10) 0.011(10) 0.034(12)
C319 0.111(29) 0.159(36) 0.112(29) 0.084(28) 0.035(24) 0.019(26)
C320 0.115(31) 0.348(72) 0.101(28) 0.134(40) 0.076(26) 0.182(43)
C321 0.144(37) 0.057(21) 0.146(39) -0.009(23) -0.050(28) 0.063(24)
C322 0.061(21) 0.149(37) 0.115(30) 0.045(28) -0.039(20) -0.035(23)
C323 0.066(22) 0.215(48) 0.115(30) 0.084(32) -0.017(21) -0.053(28)
B3 0.038(14) 0.069(18) 0.070(18) 0.039(15) 0.023(13) 0.037(14)

loop_
_atom_site_label
_atom_site_type_symbol
_atom_site_fract_x
_atom_site_fract_y
_atom_site_fract_z
_atom_site_U_iso_or_equiv
_atom_site_thermal_displace_type
_atom_site_occupancy
_atom_site_calc_flag
_atom_site_refinement_flags
_atom_site_disorder_group
U1 U 0.21457(7) 0.21523(6) 0.43042(5) 0.0424(3) Uani 1 d . .
S1 S 0.2819(5) 0.1680(4) 0.5725(3) 0.0528(15) Uani 1 d . .
S2 S 0.3315(5) 0.0810(4) 0.3561(4) 0.063(2) Uani 1 d . .
S3 S 0.2890(5) 0.4013(4) 0.5740(4) 0.055(2) Uani 1 d . .
S4 S 0.0263(5) 0.2790(5) 0.3613(4) 0.063(2) Uani 1 d . .
O1 O 0.3239(13) 0.3208(11) 0.3896(9) 0.061(4) Uani 1 d . .
O2 O 0.0664(12) 0.0673(10) 0.3909(10) 0.058(4) Uani 1 d . .
O3 O 0.1309(14) 0.1356(12) 0.2624(9) 0.070(5) Uani 1 d . .
N11 N 0.5015(15) 0.2794(12) 0.6311(11) 0.045(4) Uani 1 d . .
N12 N 0.4400(17) 0.2810(13) 0.7307(11) 0.055(5) Uani 1 d . .
N21 N 0.5249(15) 0.1664(13) 0.4993(12) 0.056(5) Uani 1 d . .
N22 N 0.5148(18) 0.0292(14) 0.4109(14) 0.072(6) Uani 1 d . .
N31 N 0.1321(17) 0.3505(13) 0.6334(10) 0.047(5) Uani 1 d . .
N32 N 0.2874(18) 0.4524(13) 0.7330(11) 0.063(6) Uani 1 d . .
N41 N -0.0274(16) 0.3330(12) 0.5058(11) 0.057(5) Uani 1 d . .
N42 N -0.1059(17) 0.3833(14) 0.4186(14) 0.066(6) Uani 1 d . .
C11 C 0.4087(19) 0.2429(15) 0.6454(12) 0.049(6) Uani 1 d . .
C12 C 0.5864(20) 0.3340(18) 0.7080(16) 0.067(7) Uani 1 d . .
H12 H 0.6586(20) 0.3658(18) 0.7172(16) 0.080 Uiso 1 calc R .
C13 C 0.5465(21) 0.3335(18) 0.7684(15) 0.063(7) Uani 1 d . .
H13 H 0.5871(21) 0.3648(18) 0.8269(15) 0.076 Uiso 1 calc R .
C14 C 0.3662(26) 0.2621(24) 0.7752(17) 0.108(12) Uani 1 d . .
H14A H 0.2930(26) 0.2221(24) 0.7339(17) 0.162 Uiso 1 calc R .
H14B H 0.3579(26) 0.3196(24) 0.8124(17) 0.162 Uiso 1 calc R .
H14C H 0.3999(26) 0.2324(24) 0.8080(17) 0.162 Uiso 1 calc R .
C21 C 0.4591(18) 0.0937(18) 0.4262(16) 0.051(6) Uani 1 d . .
C22 C 0.6218(23) 0.1456(23) 0.5318(19) 0.085(9) Uani 1 d . .
H22 H 0.6813(23) 0.1831(23) 0.5836(19) 0.102 Uiso 1 calc R .
C23 C 0.6142(29) 0.0587(26) 0.4732(22) 0.102(11) Uani 1 d . .
H23 H 0.6686(29) 0.0267(26) 0.4767(22) 0.122 Uiso 1 calc R .
C24 C 0.4768(25) -0.0642(16) 0.3336(18) 0.080(8) Uani 1 d . .
H24A H 0.4025(25) -0.0727(16) 0.2958(18) 0.120 Uiso 1 calc R .
H24B H 0.4746(25) -0.1125(16) 0.3511(18) 0.120 Uiso 1 calc R .
H24C H 0.5290(25) -0.0668(16) 0.3047(18) 0.120 Uiso 1 calc R .
C31 C 0.2349(20) 0.3999(14) 0.6472(11) 0.045(6) Uani 1 d . .
C32 C 0.2110(34) 0.4323(26) 0.7717(20) 0.105(12) Uani 1 d . .
H32 H 0.2246(34) 0.4572(26) 0.8297(20) 0.126 Uiso 1 calc R .
C33 C 0.1194(26) 0.3730(19) 0.7103(16) 0.072(8) Uani 1 d . .
H33 H 0.0546(26) 0.3489(19) 0.7170(16) 0.086 Uiso 1 calc R .
C34 C 0.4043(29) 0.5184(22) 0.7751(17) 0.107(11) Uani 1 d . .
H34A H 0.4242(29) 0.5479(22) 0.8357(17) 0.160 Uiso 1 calc R .
H34B H 0.4061(29) 0.5648(22) 0.7552(17) 0.160 Uiso 1 calc R .
H34C H 0.4575(29) 0.4847(22) 0.7612(17) 0.160 Uiso 1 calc R .
C41 C -0.0333(19) 0.3356(15) 0.4312(16) 0.057(6) Uani 1 d . .
C42 C -0.0997(23) 0.3814(23) 0.5329(20) 0.095(11) Uani 1 d . .
H42 H -0.1130(23) 0.3899(23) 0.5823(20) 0.114 Uiso 1 calc R .
C43 C -0.1475(24) 0.4138(20) 0.4822(20) 0.098(11) Uani 1 d . .
H43 H -0.1982(24) 0.4495(20) 0.4878(20) 0.117 Uiso 1 calc R .
C44 C -0.1423(23) 0.4030(22) 0.3477(21) 0.098(10) Uani 1 d . .
H44A H -0.1953(23) 0.4390(22) 0.3546(21) 0.148 Uiso 1 calc R .
H44B H -0.1781(23) 0.3457(22) 0.2961(21) 0.148 Uiso 1 calc R .
H44C H -0.0780(23) 0.4375(22) 0.3447(21) 0.148 Uiso 1 calc R .
C111 C 0.4237(29) 0.3101(26) 0.3664(25) 0.117(12) Uani 1 d . .
H11A H 0.4880(29) 0.3200(26) 0.4151(25) 0.141 Uiso 1 calc R .
H11B H 0.4082(29) 0.2482(26) 0.3211(25) 0.141 Uiso 1 calc R .
C112 C 0.4471(40) 0.3795(28) 0.3380(29) 0.139(16) Uani 1 d . .
H11C H 0.5271(40) 0.4127(28) 0.3664(29) 0.167 Uiso 1 calc R .
H11D H 0.4313(40) 0.3482(28) 0.2773(29) 0.167 Uiso 1 calc R .
C113 C 0.3873(36) 0.4406(26) 0.3527(29) 0.124(14) Uani 1 d . .
H11E H 0.3454(36) 0.4421(26) 0.3004(29) 0.149 Uiso 1 calc R .
H11F H 0.4364(36) 0.5025(26) 0.3935(29) 0.149 Uiso 1 calc R .
C114 C 0.3083(32) 0.4065(21) 0.3878(23) 0.107(11) Uani 1 d . .
H11G H 0.3229(32) 0.4533(21) 0.4450(23) 0.128 Uiso 1 calc R .
H11H H 0.2306(32) 0.3959(21) 0.3527(23) 0.128 Uiso 1 calc R .
C221 C -0.0508(25) 0.0597(22) 0.3761(22) 0.107(12) Uani 1 d . .
H22A H -0.0785(25) 0.0917(22) 0.3432(22) 0.129 Uiso 1 calc R .
H22B H -0.0616(25) 0.0875(22) 0.4298(22) 0.129 Uiso 1 calc R .
C222 C -0.1124(27) -0.0394(23) 0.3291(23) 0.110(12) Uani 1 d . .
H22C H -0.1718(27) -0.0527(23) 0.3493(23) 0.132 Uiso 1 calc R .
H22D H -0.1465(27) -0.0578(23) 0.2687(23) 0.132 Uiso 1 calc R .
C223 C -0.0302(32) -0.0883(26) 0.3445(28) 0.127(14) Uani 1 d . .
H22E H -0.0350(32) -0.1372(26) 0.2910(28) 0.152 Uiso 1 calc R .
H22F H -0.0443(32) -0.1165(26) 0.3799(28) 0.152 Uiso 1 calc R .
C224 C 0.0839(29) -0.0205(19) 0.3883(17) 0.092(10) Uani 1 d . .
H22G H 0.1186(29) -0.0134(19) 0.4455(17) 0.110 Uiso 1 calc R .
H22H H 0.1327(29) -0.0411(19) 0.3571(17) 0.110 Uiso 1 calc R .
C331 C 0.1603(38) 0.1705(30) 0.2105(28) 0.143(15) Uani 1 d U .
H33A H 0.2379(38) 0.1716(30) 0.2155(28) 0.172 Uiso 1 calc R .
H33B H 0.1541(38) 0.2334(30) 0.2277(28) 0.172 Uiso 1 calc R .
C332 C 0.0837(51) 0.1106(40) 0.1233(38) 0.206(24) Uani 1 d U .
H33C H 0.0277(51) 0.1399(40) 0.1050(38) 0.247 Uiso 1 calc R .
H33D H 0.1250(51) 0.0965(40) 0.0851(38) 0.247 Uiso 1 calc R .
C333 C 0.0317(46) 0.0295(37) 0.1241(32) 0.175(19) Uani 1 d U .
H33E H 0.0733(46) -0.0162(37) 0.1099(32) 0.210 Uiso 1 calc R .
H33F H -0.0453(46) 0.0028(37) 0.0827(32) 0.210 Uiso 1 calc R .
C334 C 0.0315(41) 0.0561(33) 0.2129(30) 0.162(17) Uani 1 d U .
H33G H -0.0366(41) 0.0729(33) 0.2182(30) 0.194 Uiso 1 calc R .
H33H H 0.0395(41) 0.0065(33) 0.2289(30) 0.194 Uiso 1 calc R .
B1 B 0.5052(24) 0.2635(23) 0.5435(17) 0.065(8) Uani 1 d D .
H1A H 0.5686(24) 0.3140(23) 0.5509(17) 0.078 Uiso 1 calc RD .
H1B H 0.4314(24) 0.2659(23) 0.5068(17) 0.078 Uiso 1 calc RD .
B2 B 0.0387(24) 0.2805(21) 0.5520(20) 0.062(8) Uani 1 d D .
H2A H -0.0153(24) 0.2415(21) 0.5646(20) 0.075 Uiso 1 calc RD .
H2B H 0.0714(24) 0.2378(21) 0.5136(20) 0.075 Uiso 1 calc RD .
C300 C 0.2245(20) 0.4524(16) 0.0028(12) 0.051(6) Uani 1 d . .
C301 C 0.3267(21) 0.4664(16) -0.0017(13) 0.055(6) Uani 1 d . .
H30A H 0.3641(21) 0.4208(16) -0.0048(13) 0.066 Uiso 1 calc R .
C302 C 0.3804(23) 0.5481(21) -0.0018(13) 0.070(8) Uani 1 d . .
H30B H 0.4505(23) 0.5541(21) -0.0076(13) 0.083 Uiso 1 calc R .
C303 C 0.3309(31) 0.6174(20) 0.0064(17) 0.085(9) Uani 1 d . .
H30C H 0.3673(31) 0.6731(20) 0.0099(17) 0.102 Uiso 1 calc R .
C304 C 0.2286(33) 0.6029(27) 0.0094(29) 0.133(16) Uani 1 d . .
H30D H 0.1904(33) 0.6477(27) 0.0100(29) 0.160 Uiso 1 calc R .
C305 C 0.1760(28) 0.5256(22) 0.0116(28) 0.121(14) Uani 1 d . .
H30E H 0.1070(28) 0.5218(22) 0.0192(28) 0.146 Uiso 1 calc R .
C306 C 0.2331(19) 0.2896(14) 0.0022(13) 0.046(5) Uani 1 d . .
C307 C 0.3003(26) 0.2905(21) 0.0758(19) 0.091(9) Uani 1 d . .
H30F H 0.2969(26) 0.3281(21) 0.1279(19) 0.109 Uiso 1 calc R .
C308 C 0.3796(31) 0.2299(31) 0.0712(27) 0.149(17) Uani 1 d . .
H30G H 0.4301(31) 0.2343(31) 0.1211(27) 0.179 Uiso 1 calc R .
C309 C 0.3773(32) 0.1686(24) -0.0062(24) 0.113(13) Uani 1 d . .
H30H H 0.4207(32) 0.1268(24) -0.0105(24) 0.136 Uiso 1 calc R .
C310 C 0.3134(34) 0.1711(26) -0.0719(20) 0.118(14) Uani 1 d . .
H30I H 0.3099(34) 0.1285(26) -0.1248(20) 0.142 Uiso 1 calc R .
C311 C 0.2490(23) 0.2325(19) -0.0702(17) 0.078(8) Uani 1 d . .
H30J H 0.2145(23) 0.2357(19) -0.1205(17) 0.093 Uiso 1 calc R .
C312 C 0.1176(19) 0.3878(15) 0.0853(12) 0.050(6) Uani 1 d . .
C313 C 0.0283(32) 0.3436(30) 0.0898(22) 0.160(22) Uani 1 d . .
H31A H -0.0243(32) 0.2943(30) 0.0399(22) 0.192 Uiso 1 calc R .
C314 C 0.0061(44) 0.3661(35) 0.1662(29) 0.207(30) Uani 1 d . .
H31B H -0.0533(44) 0.3267(35) 0.1666(29) 0.249 Uiso 1 calc R .
C315 C 0.0684(36) 0.4414(27) 0.2353(16) 0.107(12) Uani 1 d . .
H31C H 0.0547(36) 0.4593(27) 0.2856(16) 0.128 Uiso 1 calc R .
C316 C 0.1457(39) 0.4864(26) 0.2290(25) 0.168(26) Uani 1 d . .
H31D H 0.1894(39) 0.5427(26) 0.2761(25) 0.202 Uiso 1 calc R .
C317 C 0.1740(37) 0.4620(28) 0.1595(24) 0.202(31) Uani 1 d . .
H31E H 0.2387(37) 0.5005(28) 0.1642(24) 0.243 Uiso 1 calc R .
C318 C 0.0391(20) 0.3059(14) -0.0852(12) 0.045(6) Uani 1 d . .
C319 C -0.0025(31) 0.3466(30) -0.1352(23) 0.123(13) Uani 1 d . .
H32A H 0.0351(31) 0.4060(30) -0.1234(23) 0.148 Uiso 1 calc R .
C320 C -0.1136(33) 0.2902(45) -0.2116(24) 0.155(23) Uani 1 d . .
H32B H -0.1479(33) 0.3166(45) -0.2452(24) 0.186 Uiso 1 calc R .
C321 C -0.1605(37) 0.2041(23) -0.2295(32) 0.155(25) Uani 1 d . .
H32C H -0.2199(37) 0.1662(23) -0.2812(32) 0.186 Uiso 1 calc R .
C322 C -0.1253(28) 0.1718(31) -0.1768(23) 0.138(16) Uani 1 d . .
H32D H -0.1652(28) 0.1146(31) -0.1852(23) 0.166 Uiso 1 calc R .
C323 C -0.0276(27) 0.2239(34) -0.1077(24) 0.151(19) Uani 1 d . .
H32E H -0.0046(27) 0.1976(34) -0.0713(24) 0.181 Uiso 1 calc R .
B3 B 0.1560(21) 0.3594(20) 0.0016(18) 0.053(7) Uani 1 d . .
O1S O 0.6147(43) 0.2142(36) 0.2706(37) 0.263(21) Uiso 1 d . .
C1S C 0.6422(56) 0.1793(49) 0.3317(44) 0.213(25) Uiso 1 d . .
C2S C 0.6898(58) 0.1018(49) 0.2979(48) 0.222(27) Uiso 1 d . .
C3S C 0.7194(73) 0.1160(60) 0.2317(59) 0.279(36) Uiso 1 d . .
C4S C 0.6435(68) 0.1694(57) 0.1905(54) 0.258(32) Uiso 1 d . .

loop_
_atom_type_symbol
_atom_type_description
_atom_type_scat_dispersion_real
_atom_type_scat_dispersion_imag
_atom_type_scat_source
H H 0.0000 0.0000 'International Tables Vol C Tables 4.2.6.8 and 6.1.1.4'
C C 0.0033 0.0016 'International Tables Vol C Tables 4.2.6.8 and 6.1.1.4'
N N 0.0061 0.0033 'International Tables Vol C Tables 4.2.6.8 and 6.1.1.4'
B B 0.0013 0.0007 'International Tables Vol C Tables 4.2.6.8 and 6.1.1.4'
S S 0.1246 0.1234 'International Tables Vol C Tables 4.2.6.8 and 6.1.1.4'
O O 0.0106 0.0060 'International Tables Vol C Tables 4.2.6.8 and 6.1.1.4'
U U -9.6767 9.6646 'International Tables Vol C Tables 4.2.6.8 and 6.1.1.4'

loop_
_geom_angle_atom_site_label_1
_geom_angle_atom_site_label_2
_geom_angle_atom_site_label_3
_geom_angle
_geom_angle_site_symmetry_1
_geom_angle_site_symmetry_3
_geom_angle_publ_flag
O1 U1 O2 151.3(5) . . ?
O1 U1 O3 74.6(5) . . ?
O2 U1 O3 76.7(5) . . ?
O1 U1 S4 83.2(3) . . ?
O2 U1 S4 87.0(4) . . ?
O3 U1 S4 67.0(4) . . ?
O1 U1 S3 74.0(4) . . ?
O2 U1 S3 131.5(4) . . ?
O3 U1 S3 139.1(4) . . ?
S4 U1 S3 83.6(2) . . ?
O1 U1 S2 85.7(4) . . ?
O2 U1 S2 82.3(4) . . ?
O3 U1 S2 67.7(4) . . ?
S4 U1 S2 134.7(2) . . ?
S3 U1 S2 134.3(2) . . ?
O1 U1 S1 131.7(3) . . ?
O2 U1 S1 72.7(4) . . ?
O3 U1 S1 140.7(4) . . ?
S4 U1 S1 133.8(2) . . ?
S3 U1 S1 80.2(2) . . ?
S2 U1 S1 84.1(2) . . ?
O1 U1 B1 71.8(6) . . ?
O2 U1 B1 123.6(6) . . ?
O3 U1 B1 120.9(6) . . ?
S4 U1 B1 149.0(6) . . ?
S3 U1 B1 72.2(5) . . ?
S2 U1 B1 62.6(5) . . ?
S1 U1 B1 61.7(5) . . ?
O1 U1 B2 125.1(6) . . ?
O2 U1 B2 72.3(6) . . ?
O3 U1 B2 121.6(6) . . ?
S4 U1 B2 63.1(4) . . ?
S3 U1 B2 61.0(5) . . ?
S2 U1 B2 148.7(5) . . ?
S1 U1 B2 71.2(4) . . ?
B1 U1 B2 117.5(6) . . ?
C11 S1 U1 109.0(8) . . ?
C21 S2 U1 113.6(9) . . ?
C31 S3 U1 110.0(8) . . ?
C41 S4 U1 115.3(8) . . ?
C114 O1 C111 104.0(23) . . ?
C114 O1 U1 129.4(17) . . ?
C111 O1 U1 126.6(16) . . ?
C221 O2 C224 106.6(23) . . ?
C221 O2 U1 124.6(17) . . ?
C224 O2 U1 128.5(16) . . ?
C331 O3 C334 110.7(28) . . ?
C331 O3 U1 126.5(21) . . ?
C334 O3 U1 121.9(21) . . ?
C12 N11 C11 108.0(19) . . ?
C12 N11 B1 126.2(21) . . ?
C11 N11 B1 125.8(18) . . ?
C13 N12 C11 110.4(21) . . ?
C13 N12 C14 125.4(20) . . ?
C11 N12 C14 124.0(21) . . ?
C21 N21 C22 108.5(21) . . ?
C21 N21 B1 128.9(18) . . ?
C22 N21 B1 122.6(22) . . ?
C23 N22 C21 110.4(23) . . ?
C23 N22 C24 122.2(22) . . ?
C21 N22 C24 127.4(22) . . ?
C31 N31 C33 109.1(20) . . ?
C31 N31 B2 130.6(19) . . ?
C33 N31 B2 120.4(23) . . ?
C31 N32 C32 107.6(23) . . ?
C31 N32 C34 123.6(23) . . ?
C32 N32 C34 128.8(24) . . ?
C41 N41 C42 105.3(22) . . ?
C41 N41 B2 130.2(19) . . ?
C42 N41 B2 124.4(23) . . ?
C41 N42 C43 112.7(23) . . ?
C41 N42 C44 126.8(22) . . ?
C43 N42 C44 120.5(21) . . ?
N12 C11 N11 105.3(19) . . ?
N12 C11 S1 126.5(20) . . ?
N11 C11 S1 128.1(15) . . ?
C13 C12 N11 107.4(22) . . ?
N12 C13 C12 108.7(21) . . ?
N21 C21 N22 107.6(19) . . ?
N21 C21 S2 129.4(18) . . ?
N22 C21 S2 122.8(21) . . ?
C23 C22 N21 106.6(27) . . ?
N22 C23 C22 106.9(24) . . ?
N31 C31 N32 106.8(19) . . ?
N31 C31 S3 127.6(15) . . ?
N32 C31 S3 125.5(20) . . ?
C33 C32 N32 106.6(24) . . ?
C32 C33 N31 109.9(27) . . ?
N42 C41 N41 105.8(19) . . ?
N42 C41 S4 125.6(20) . . ?
N41 C41 S4 128.2(16) . . ?
C43 C42 N41 112.6(27) . . ?
C42 C43 N42 103.5(22) . . ?
C112 C111 O1 106.2(28) . . ?
C113 C112 C111 114.0(35) . . ?
C112 C113 C114 104.5(30) . . ?
O1 C114 C113 110.2(27) . . ?
O2 C221 C222 107.6(27) . . ?
C223 C222 C221 106.2(28) . . ?
C222 C223 C224 108.1(28) . . ?
O2 C224 C223 106.0(24) . . ?
O3 C331 C332 108.0(38) . . ?
C333 C332 C331 105.1(50) . . ?
C332 C333 C334 107.6(50) . . ?
O3 C334 C333 100.4(35) . . ?
N11 B1 N21 109.2(21) . . ?
N11 B1 U1 99.2(14) . . ?
N21 B1 U1 100.9(14) . . ?
N31 B2 N41 109.3(19) . . ?
N31 B2 U1 96.4(14) . . ?
N41 B2 U1 99.2(15) . . ?
C301 C300 C305 115.7(25) . . ?
C301 C300 B3 125.2(20) . . ?
C305 C300 B3 119.1(22) . . ?
C300 C301 C302 122.2(23) . . ?
C303 C302 C301 120.6(26) . . ?
C304 C303 C302 117.1(29) . . ?
C303 C304 C305 123.3(30) . . ?
C304 C305 C300 120.8(29) . . ?
C311 C306 C307 114.1(22) . . ?
C311 C306 B3 122.2(21) . . ?
C307 C306 B3 123.1(21) . . ?
C306 C307 C308 119.5(28) . . ?
C309 C308 C307 120.1(29) . . ?
C310 C309 C308 117.2(28) . . ?
C309 C310 C311 124.6(29) . . ?
C306 C311 C310 123.6(25) . . ?
C313 C312 C317 108.6(25) . . ?
C313 C312 B3 127.1(23) . . ?
C317 C312 B3 124.2(24) . . ?
C312 C313 C314 124.3(32) . . ?
C315 C314 C313 120.4(33) . . ?
C316 C315 C314 114.8(33) . . ?
C315 C316 C317 125.6(33) . . ?
C312 C317 C316 125.7(29) . . ?
C323 C318 C319 113.8(29) . . ?
C323 C318 B3 123.1(24) . . ?
C319 C318 B3 122.9(25) . . ?
C318 C319 C320 117.2(35) . . ?
C321 C320 C319 119.6(37) . . ?
C322 C321 C320 120.9(41) . . ?
C321 C322 C323 118.0(43) . . ?
C318 C323 C322 129.5(42) . . ?
C306 B3 C300 110.8(18) . . ?
C306 B3 C318 109.3(19) . . ?
C300 B3 C318 109.4(19) . . ?
C306 B3 C312 109.3(18) . . ?
C300 B3 C312 110.4(19) . . ?
C318 B3 C312 107.6(17) . . ?
C1S O1S C4S 117.5(61) . . ?
O1S C1S C2S 107.6(60) . . ?
C3S C2S C1S 102.7(67) . . ?
C2S C3S C4S 114.2(75) . . ?
O1S C4S C3S 91.5(62) . . ?

loop_
_geom_bond_atom_site_label_1
_geom_bond_atom_site_label_2
_geom_bond_distance
_geom_bond_site_symmetry_2
_geom_bond_publ_flag
U1 O1 2.53(2) . ?
U1 O2 2.556(15) . ?
U1 O3 2.638(14) . ?
U1 S4 2.917(5) . ?
U1 S3 2.926(6) . ?
U1 S2 2.933(6) . ?
U1 S1 2.936(5) . ?
U1 B1 3.52(3) . ?
U1 B2 3.58(3) . ?
S1 C11 1.69(2) . ?
S2 C21 1.70(2) . ?
S3 C31 1.68(2) . ?
S4 C41 1.70(2) . ?
O1 C114 1.45(3) . ?
O1 C111 1.47(3) . ?
O2 C221 1.43(3) . ?
O2 C224 1.46(3) . ?
O3 C331 1.39(4) . ?
O3 C334 1.45(4) . ?
N11 C12 1.36(3) . ?
N11 C11 1.39(3) . ?
N11 B1 1.54(3) . ?
N12 C13 1.33(3) . ?
N12 C11 1.35(3) . ?
N12 C14 1.49(4) . ?
N21 C21 1.32(3) . ?
N21 C22 1.37(3) . ?
N21 B1 1.56(3) . ?
N22 C23 1.32(4) . ?
N22 C21 1.33(3) . ?
N22 C24 1.51(3) . ?
N31 C31 1.34(3) . ?
N31 C33 1.38(3) . ?
N31 B2 1.50(3) . ?
N32 C31 1.36(2) . ?
N32 C32 1.43(4) . ?
N32 C34 1.50(4) . ?
N41 C41 1.37(3) . ?
N41 C42 1.37(3) . ?
N41 B2 1.59(3) . ?
N42 C41 1.32(3) . ?
N42 C43 1.37(3) . ?
N42 C44 1.43(3) . ?
C12 C13 1.35(3) . ?
C22 C23 1.37(4) . ?
C32 C33 1.29(4) . ?
C42 C43 1.29(4) . ?
C111 C112 1.45(4) . ?
C112 C113 1.33(5) . ?
C113 C114 1.50(4) . ?
C221 C222 1.46(4) . ?
C222 C223 1.44(4) . ?
C223 C224 1.48(4) . ?
C331 C332 1.45(6) . ?
C332 C333 1.40(6) . ?
C333 C334 1.51(6) . ?
C300 C301 1.33(3) . ?
C300 C305 1.39(3) . ?
C300 B3 1.63(4) . ?
C301 C302 1.41(3) . ?
C302 C303 1.35(4) . ?
C303 C304 1.32(4) . ?
C304 C305 1.37(4) . ?
C306 C311 1.38(3) . ?
C306 C307 1.38(3) . ?
C306 B3 1.61(3) . ?
C307 C308 1.51(4) . ?
C308 C309 1.37(5) . ?
C309 C310 1.27(4) . ?
C310 C311 1.38(4) . ?
C312 C313 1.31(3) . ?
C312 C317 1.32(3) . ?
C312 B3 1.66(3) . ?
C313 C314 1.43(5) . ?
C314 C315 1.30(5) . ?
C315 C316 1.21(4) . ?
C316 C317 1.35(4) . ?
C318 C323 1.32(4) . ?
C318 C319 1.37(4) . ?
C318 B3 1.66(3) . ?
C319 C320 1.53(5) . ?
C320 C321 1.32(6) . ?
C321 C322 1.28(5) . ?
C322 C323 1.37(4) . ?
O1S C1S 1.43(7) . ?
O1S C4S 1.54(8) . ?
C1S C2S 1.47(8) . ?
C2S C3S 1.46(9) . ?
C3S C4S 1.62(10) . ?
